data_2019749
loop_
_publ_author_name
'Gerhardt, Valeska'
'Bolte, Michael'

_publ_section_title
;
 3-Cyano-6-hydroxy-4-methyl-2-pyridone: two new pseudopolymorphs and two
 cocrystals with products of anin situnucleophilic aromatic substitution
;
_journal_coeditor_code UK3106
_journal_issue 1
_journal_name_full 'Acta Crystallographica Section C Structural Chemistry'
_journal_paper_doi 10.1107/S2053229614025819
_journal_volume 71
_journal_year 2015
_chemical_formula_iupac 'C5 H11 N6 + , C7 H5 N2 O2 - , C4 H9 N O'
_chemical_formula_moiety 'C5 H11 N6 +, C7 H5 N2 O2 -, C4 H9 N O'
_chemical_formula_sum 'C16 H25 N9 O3'
_chemical_formula_weight 391.45
_chemical_name_systematic
;2,6-Diamino-4-dimethylamino-1,3,5-triazin-1-ium
5-cyano-4-methyl-6-oxo-1,6-dihydropyridin-2-olate--<i>N</i>,<i>N</i>-dimethylacetamide (1/1)
;
_space_group_IT_number 2
_symmetry_cell_setting triclinic
_symmetry_space_group_name_Hall '-P 1'
_symmetry_space_group_name_H-M 'P -1'
_atom_sites_solution_hydrogens geom
_atom_sites_solution_primary direct
_atom_sites_solution_secondary difmap
_audit_creation_method SHELXL97
_cell_angle_alpha 105.134(6)
_cell_angle_beta 104.921(6)
_cell_angle_gamma 98.267(6)
_cell_formula_units_Z 2
_cell_length_a 7.6590(6)
_cell_length_b 10.2703(8)
_cell_length_c 13.9231(11)
_cell_measurement_reflns_used 27839
_cell_measurement_temperature 173(2)
_cell_measurement_theta_max 26.26
_cell_measurement_theta_min 3.225
_cell_volume 995.08(15)
_computing_cell_refinement
;
X-AREA (Stoe & Cie, 2001)
;
_computing_data_collection
;
X-AREA (Stoe & Cie, 2001)
;
_computing_data_reduction
;
X-AREA (Stoe & Cie, 2001)
;
_computing_molecular_graphics
;
Mercury (Macrae <i>et al.</i>,  2008) and XP in SHELXTL-Plus (Sheldrick,
2008)
;
_computing_publication_material
;
publCIF (Westrip, 2010)
;
_computing_structure_refinement
;
SHELXL97 (Sheldrick, 2008)
;
_computing_structure_solution
;
SHELXS97 (Sheldrick, 2008)
;
_diffrn_ambient_temperature 173(2)
_diffrn_measured_fraction_theta_full 0.997
_diffrn_measured_fraction_theta_max 0.991
_diffrn_measurement_device_type 'Stoe IPDS II two-circle'
_diffrn_measurement_method \w
_diffrn_radiation_monochromator 'Genix 3D multilayer optics'
_diffrn_radiation_source 'Genix 3D I\mS microfocus X-ray source'
_diffrn_radiation_type MoK\a
_diffrn_radiation_wavelength 0.71073
_diffrn_reflns_av_R_equivalents 0.0517
_diffrn_reflns_av_sigmaI/netI 0.0262
_diffrn_reflns_limit_h_max 9
_diffrn_reflns_limit_h_min -9
_diffrn_reflns_limit_k_max 12
_diffrn_reflns_limit_k_min -12
_diffrn_reflns_limit_l_max 17
_diffrn_reflns_limit_l_min -16
_diffrn_reflns_number 23600
_diffrn_reflns_theta_full 25.00
_diffrn_reflns_theta_max 25.88
_diffrn_reflns_theta_min 3.41
_diffrn_standards_number 0
_exptl_absorpt_coefficient_mu 0.095
_exptl_absorpt_correction_T_max 0.9839
_exptl_absorpt_correction_T_min 0.9558
_exptl_absorpt_correction_type multi-scan
_exptl_absorpt_process_details
;
(X-AREA; Stoe & Cie, 2001)
;
_exptl_crystal_colour colourless
_exptl_crystal_density_diffrn 1.306
_exptl_crystal_density_method 'not measured'
_exptl_crystal_description plate
_exptl_crystal_F_000 416
_exptl_crystal_size_max 0.48
_exptl_crystal_size_mid 0.41
_exptl_crystal_size_min 0.17
_refine_diff_density_max 0.270
_refine_diff_density_min -0.278
_refine_ls_extinction_method none
_refine_ls_goodness_of_fit_ref 1.063
_refine_ls_hydrogen_treatment mixed
_refine_ls_matrix_type full
_refine_ls_number_parameters 289
_refine_ls_number_reflns 3836
_refine_ls_number_restraints 16
_refine_ls_restrained_S_all 1.143
_refine_ls_R_factor_all 0.0502
_refine_ls_R_factor_gt 0.0440
_refine_ls_shift/su_max 0.000
_refine_ls_shift/su_mean 0.000
_refine_ls_structure_factor_coef Fsqd
_refine_ls_weighting_details 'calc w = 1/[\s^2^(Fo^2^)+(0.0642P)^2^+0.3174P] where P=(Fo^2^+2Fc^2^)/3'
_refine_ls_weighting_scheme calc
_refine_ls_wR_factor_gt 0.1217
_refine_ls_wR_factor_ref 0.1260
_reflns_number_gt 3352
_reflns_number_total 3836
_reflns_threshold_expression I>2\s(I)
_cod_data_source_file uk3106sup1.cif
_cod_data_source_block 4
_cod_original_cell_volume 995.08(14)
_cod_database_code 2019749
_cod_database_fobs_code 2019749

loop_
_symmetry_equiv_pos_as_xyz
'x, y, z'
'-x, -y, -z'

loop_
_atom_site_type_symbol
_atom_site_label
_atom_site_fract_x
_atom_site_fract_y
_atom_site_fract_z
_atom_site_U_iso_or_equiv
_atom_site_adp_type
_atom_site_calc_flag
_atom_site_refinement_flags
_atom_site_occupancy
_atom_site_symmetry_multiplicity
_atom_site_disorder_assembly
_atom_site_disorder_group
N N1A 0.54398(19) 0.66486(13) 0.09229(10) 0.0296(3) Uani d . 1 1 . .
H H1A 0.501(3) 0.571(2) 0.0790(16) 0.045(5) Uiso d . 1 1 . .
C C2A 0.5518(2) 0.74794(16) 0.18862(12) 0.0281(3) Uani d . 1 1 . .
O O2A 0.50539(18) 0.69277(11) 0.25174(9) 0.0378(3) Uani d . 1 1 . .
C C3A 0.6129(2) 0.89160(15) 0.20919(12) 0.0291(3) Uani d . 1 1 . .
C C31A 0.6188(2) 0.97749(16) 0.30837(13) 0.0345(4) Uani d . 1 1 . .
N N32A 0.6224(2) 1.04332(16) 0.38949(13) 0.0495(4) Uani d . 1 1 . .
C C4A 0.6639(2) 0.94424(16) 0.13385(13) 0.0320(4) Uani d . 1 1 . .
C C41A 0.7305(3) 1.09811(17) 0.16005(15) 0.0458(5) Uani d . 1 1 . .
H H41A 0.7397 1.1202 0.0969 0.069 Uiso calc R 1 1 . .
H H41B 0.8527 1.1290 0.2133 0.069 Uiso calc R 1 1 . .
H H41C 0.6425 1.1454 0.1870 0.069 Uiso calc R 1 1 . .
C C5A 0.6538(2) 0.85493(17) 0.03933(13) 0.0347(4) Uani d . 1 1 . .
H H5A 0.6886 0.8908 -0.0111 0.042 Uiso calc R 1 1 . .
C C6A 0.5924(2) 0.70993(16) 0.01539(12) 0.0314(3) Uani d . 1 1 . .
O O6A 0.57947(19) 0.61975(12) -0.06893(9) 0.0417(3) Uani d . 1 1 . .
N N1B 0.22188(18) 0.33194(13) 0.38320(10) 0.0307(3) Uani d . 1 1 . .
C C2B 0.2323(2) 0.43049(16) 0.47172(12) 0.0283(3) Uani d . 1 1 . .
N N2B 0.16943(19) 0.38958(15) 0.54316(11) 0.0347(3) Uani d . 1 1 . .
C C21B 0.1783(3) 0.4865(2) 0.64232(13) 0.0388(4) Uani d . 1 1 . .
H H21A 0.2255 0.5812 0.6438 0.058 Uiso calc R 1 1 . .
H H21B 0.2614 0.4656 0.6999 0.058 Uiso calc R 1 1 . .
H H21C 0.0539 0.4781 0.6501 0.058 Uiso calc R 1 1 . .
C C22B 0.0878(3) 0.24494(19) 0.52504(15) 0.0439(4) Uani d . 1 1 . .
H H22A 0.0923 0.1888 0.4573 0.066 Uiso calc R 1 1 . .
H H22B -0.0414 0.2352 0.5248 0.066 Uiso calc R 1 1 . .
H H22C 0.1577 0.2134 0.5808 0.066 Uiso calc R 1 1 . .
N N3B 0.29940(18) 0.56850(13) 0.49655(10) 0.0296(3) Uani d . 1 1 . .
C C4B 0.3595(2) 0.60768(15) 0.42533(11) 0.0269(3) Uani d . 1 1 . .
N N4B 0.4227(2) 0.74041(14) 0.43921(11) 0.0326(3) Uani d . 1 1 . .
H H4B1 0.463(3) 0.760(2) 0.3859(18) 0.052(6) Uiso d . 1 1 . .
H H4B2 0.419(3) 0.804(2) 0.4972(16) 0.036(5) Uiso d . 1 1 . .
N N5B 0.35657(18) 0.51455(13) 0.33445(10) 0.0279(3) Uani d . 1 1 . .
H H5B 0.399(3) 0.544(2) 0.2890(17) 0.045(6) Uiso d . 1 1 . .
C C6B 0.2897(2) 0.37689(15) 0.31600(12) 0.0276(3) Uani d . 1 1 . .
N N6B 0.2929(2) 0.29076(14) 0.22793(11) 0.0352(3) Uani d . 1 1 . .
H H6B1 0.252(3) 0.196(2) 0.2118(16) 0.044(5) Uiso d . 1 1 . .
H H6B2 0.340(3) 0.320(2) 0.1821(18) 0.052(6) Uiso d . 1 1 . .
C C1X 0.1344(3) -0.0500(2) 0.29990(15) 0.0488(5) Uani d D 1 1 . .
H H4XA 0.1164 -0.0840 0.3570 0.073 Uiso calc PR 0.085(5) 1 A 2
H H4XB 0.0492 0.0102 0.2860 0.073 Uiso calc PR 0.085(5) 1 A 2
H H4XC 0.2626 0.0025 0.3198 0.073 Uiso calc PR 0.085(5) 1 A 2
H H1X1 0.0106 -0.0859 0.3025 0.073 Uiso calc PR 0.915(5) 1 A 1
H H1X2 0.1673 0.0511 0.3301 0.073 Uiso calc PR 0.915(5) 1 A 1
H H1X3 0.2251 -0.0896 0.3400 0.073 Uiso calc PR 0.915(5) 1 A 1
O O2X 0.1782(2) 0.00152(12) 0.14671(11) 0.0488(3) Uani d D 1 1 . .
C C4X 0.0805(4) -0.2578(2) 0.02152(17) 0.0625(6) Uani d D 1 1 . .
H H1XA 0.0345 -0.3432 0.0350 0.094 Uiso calc PR 0.085(5) 1 A 2
H H1XB 0.1959 -0.2629 0.0041 0.094 Uiso calc PR 0.085(5) 1 A 2
H H1XC -0.0124 -0.2465 -0.0371 0.094 Uiso calc PR 0.085(5) 1 A 2
H H4X1 0.1756 -0.3095 0.0109 0.094 Uiso calc PR 0.915(5) 1 A 1
H H4X2 0.1038 -0.1728 0.0027 0.094 Uiso calc PR 0.915(5) 1 A 1
H H4X3 -0.0421 -0.3149 -0.0227 0.094 Uiso calc PR 0.915(5) 1 A 1
C C5X 0.0366(3) -0.3327(2) 0.1733(2) 0.0651(7) Uani d D 1 1 . .
H H5XA 0.0221 -0.3565 0.2350 0.098 Uiso calc PR 0.085(5) 1 A 2
H H5XB 0.1321 -0.3749 0.1507 0.098 Uiso calc PR 0.085(5) 1 A 2
H H5XC -0.0814 -0.3674 0.1166 0.098 Uiso calc PR 0.085(5) 1 A 2
H H5X1 -0.0857 -0.3904 0.1292 0.098 Uiso calc PR 0.915(5) 1 A 1
H H5X2 0.0328 -0.2921 0.2445 0.098 Uiso calc PR 0.915(5) 1 A 1
H H5X3 0.1290 -0.3897 0.1748 0.098 Uiso calc PR 0.915(5) 1 A 1
C C2X 0.1348(3) -0.08964(19) 0.18689(16) 0.0408(6) Uani d PD 0.915(5) 1 A 1
N N3X 0.0870(3) -0.22227(17) 0.13081(14) 0.0468(6) Uani d PD 0.915(5) 1 A 1
C C2X' 0.118(3) -0.1314(5) 0.1212(6) 0.034(6) Uiso d PD 0.085(5) 1 A 2
N N3X' 0.095(3) -0.1731(5) 0.2012(6) 0.047(6) Uiso d PD 0.085(5) 1 A 2

loop_
_atom_site_aniso_label
_atom_site_aniso_U_11
_atom_site_aniso_U_22
_atom_site_aniso_U_33
_atom_site_aniso_U_12
_atom_site_aniso_U_13
_atom_site_aniso_U_23
N1A 0.0402(7) 0.0249(6) 0.0253(7) 0.0041(5) 0.0147(5) 0.0080(5)
C2A 0.0312(8) 0.0292(7) 0.0256(7) 0.0055(6) 0.0119(6) 0.0089(6)
O2A 0.0576(8) 0.0301(6) 0.0291(6) 0.0022(5) 0.0227(5) 0.0096(5)
C3A 0.0312(8) 0.0283(8) 0.0279(8) 0.0049(6) 0.0116(6) 0.0072(6)
C31A 0.0382(9) 0.0285(8) 0.0372(9) 0.0018(6) 0.0172(7) 0.0086(7)
N32A 0.0645(11) 0.0369(8) 0.0423(9) 0.0004(7) 0.0286(8) -0.0018(7)
C4A 0.0351(8) 0.0289(8) 0.0335(8) 0.0054(6) 0.0124(7) 0.0113(6)
C41A 0.0681(12) 0.0282(8) 0.0439(10) 0.0050(8) 0.0242(9) 0.0120(7)
C5A 0.0463(9) 0.0324(8) 0.0310(8) 0.0058(7) 0.0183(7) 0.0145(7)
C6A 0.0398(9) 0.0311(8) 0.0260(8) 0.0059(6) 0.0146(6) 0.0100(6)
O6A 0.0681(8) 0.0307(6) 0.0279(6) 0.0022(5) 0.0251(6) 0.0064(5)
N1B 0.0331(7) 0.0328(7) 0.0285(7) 0.0042(5) 0.0120(5) 0.0130(6)
C2B 0.0253(7) 0.0363(8) 0.0272(8) 0.0082(6) 0.0096(6) 0.0143(6)
N2B 0.0381(8) 0.0408(8) 0.0315(7) 0.0060(6) 0.0175(6) 0.0167(6)
C21B 0.0413(9) 0.0517(10) 0.0315(8) 0.0121(8) 0.0193(7) 0.0178(8)
C22B 0.0492(10) 0.0448(10) 0.0436(10) 0.0005(8) 0.0232(8) 0.0202(8)
N3B 0.0323(7) 0.0335(7) 0.0265(7) 0.0078(5) 0.0124(5) 0.0115(5)
C4B 0.0270(7) 0.0317(7) 0.0240(7) 0.0087(6) 0.0089(6) 0.0097(6)
N4B 0.0468(8) 0.0272(7) 0.0274(7) 0.0078(6) 0.0181(6) 0.0081(6)
N5B 0.0350(7) 0.0280(6) 0.0243(6) 0.0064(5) 0.0132(5) 0.0105(5)
C6B 0.0285(7) 0.0297(7) 0.0258(7) 0.0054(6) 0.0085(6) 0.0111(6)
N6B 0.0508(9) 0.0279(7) 0.0282(7) 0.0028(6) 0.0177(6) 0.0089(6)
C1X 0.0501(11) 0.0533(11) 0.0478(11) 0.0119(9) 0.0159(9) 0.0231(9)
O2X 0.0638(9) 0.0327(6) 0.0524(8) 0.0028(6) 0.0217(7) 0.0178(6)
C4X 0.0737(15) 0.0512(12) 0.0589(13) 0.0047(10) 0.0270(12) 0.0100(10)
C5X 0.0547(13) 0.0509(12) 0.0963(19) 0.0029(10) 0.0138(12) 0.0480(13)
C2X 0.0361(10) 0.0372(10) 0.0523(13) 0.0088(8) 0.0137(9) 0.0187(9)
N3X 0.0530(11) 0.0362(10) 0.0546(12) 0.0042(7) 0.0182(8) 0.0213(8)

loop_
_atom_type_symbol
_atom_type_description
_atom_type_scat_dispersion_real
_atom_type_scat_dispersion_imag
_atom_type_scat_source
C C 0.0033 0.0016 'International Tables Vol C Tables 4.2.6.8 and 6.1.1.4'
H H 0.0000 0.0000 'International Tables Vol C Tables 4.2.6.8 and 6.1.1.4'
N N 0.0061 0.0033 'International Tables Vol C Tables 4.2.6.8 and 6.1.1.4'
O O 0.0106 0.0060 'International Tables Vol C Tables 4.2.6.8 and 6.1.1.4'

loop_
_geom_angle_atom_site_label_1
_geom_angle_atom_site_label_2
_geom_angle_atom_site_label_3
_geom_angle
C2A N1A C6A 125.62(13)
C2A N1A H1A 115.5(13)
C6A N1A H1A 118.8(13)
O2A C2A N1A 118.95(13)
O2A C2A C3A 124.80(14)
N1A C2A C3A 116.25(13)
C2A C3A C4A 120.89(14)
C2A C3A C31A 116.18(14)
C4A C3A C31A 122.93(14)
N32A C31A C3A 177.86(18)
C5A C4A C3A 119.71(14)
C5A C4A C41A 121.41(15)
C3A C4A C41A 118.88(15)
C4A C41A H41A 109.5
C4A C41A H41B 109.5
H41A C41A H41B 109.5
C4A C41A H41C 109.5
H41A C41A H41C 109.5
H41B C41A H41C 109.5
C4A C5A C6A 121.18(14)
C4A C5A H5A 119.4
C6A C5A H5A 119.4
O6A C6A N1A 117.86(14)
O6A C6A C5A 125.78(14)
N1A C6A C5A 116.35(14)
C6B N1B C2B 115.48(13)
N2B C2B N1B 117.64(14)
N2B C2B N3B 115.67(14)
N1B C2B N3B 126.68(13)
C2B N2B C21B 122.23(14)
C2B N2B C22B 121.47(14)
C21B N2B C22B 116.30(14)
N2B C21B H21A 109.5
N2B C21B H21B 109.5
H21A C21B H21B 109.5
N2B C21B H21C 109.5
H21A C21B H21C 109.5
H21B C21B H21C 109.5
N2B C22B H22A 109.5
N2B C22B H22B 109.5
H22A C22B H22B 109.5
N2B C22B H22C 109.5
H22A C22B H22C 109.5
H22B C22B H22C 109.5
C4B N3B C2B 115.15(13)
N3B C4B N4B 120.73(14)
N3B C4B N5B 121.90(14)
N4B C4B N5B 117.37(13)
C4B N4B H4B1 116.1(14)
C4B N4B H4B2 118.8(12)
H4B1 N4B H4B2 125.1(19)
C6B N5B C4B 119.39(13)
C6B N5B H5B 121.2(13)
C4B N5B H5B 119.4(13)
N6B C6B N1B 121.56(14)
N6B C6B N5B 117.11(14)
N1B C6B N5B 121.33(14)
C6B N6B H6B1 121.2(13)
C6B N6B H6B2 122.3(14)
H6B1 N6B H6B2 116.5(19)
C2X C1X H4XA 145.9
N3X' C1X H4XA 109.5
C2X C1X H4XB 90.7
N3X' C1X H4XB 109.5
H4XA C1X H4XB 109.5
C2X C1X H4XC 88.0
N3X' C1X H4XC 109.5
H4XA C1X H4XC 109.5
H4XB C1X H4XC 109.5
C2X C1X H1X1 109.5
N3X' C1X H1X1 87.8
H4XA C1X H1X1 58.1
H4XB C1X H1X1 67.5
H4XC C1X H1X1 162.0
C2X C1X H1X2 109.5
N3X' C1X H1X2 145.8
H4XA C1X H1X2 104.7
H4XB C1X H1X2 55.8
H4XC C1X H1X2 58.7
H1X1 C1X H1X2 109.5
C2X C1X H1X3 109.5
N3X' C1X H1X3 90.9
H4XA C1X H1X3 56.5
H4XB C1X H1X3 158.9
H4XC C1X H1X3 66.6
H1X1 C1X H1X3 109.5
H1X2 C1X H1X3 109.5
N3X C4X H1XA 72.0
C2X' C4X H1XA 109.5
N3X C4X H1XB 119.0
C2X' C4X H1XB 109.5
H1XA C4X H1XB 109.5
N3X C4X H1XC 128.0
C2X' C4X H1XC 109.5
H1XA C4X H1XC 109.5
H1XB C4X H1XC 109.5
N3X C4X H4X1 109.5
C2X' C4X H4X1 121.7
H1XA C4X H4X1 78.6
H1XC C4X H4X1 122.0
N3X C4X H4X2 109.5
C2X' C4X H4X2 71.8
H1XA C4X H4X2 170.0
H1XB C4X H4X2 78.7
H1XC C4X H4X2 61.5
H4X1 C4X H4X2 109.5
N3X C4X H4X3 109.5
C2X' C4X H4X3 125.3
H1XA C4X H4X3 61.4
H1XB C4X H4X3 124.7
H1XC C4X H4X3 48.1
H4X1 C4X H4X3 109.5
H4X2 C4X H4X3 109.5
N3X C5X H5XA 146.4
N3X' C5X H5XA 109.5
N3X C5X H5XB 88.0
N3X' C5X H5XB 109.5
H5XA C5X H5XB 109.5
N3X C5X H5XC 90.0
N3X' C5X H5XC 109.5
H5XA C5X H5XC 109.5
H5XB C5X H5XC 109.5
N3X C5X H5X1 109.5
N3X' C5X H5X1 125.6
H5XA C5X H5X1 92.2
H5XB C5X H5X1 108.8
N3X C5X H5X2 109.5
N3X' C5X H5X2 72.5
H5XB C5X H5X2 128.8
H5XC C5X H5X2 117.9
H5X1 C5X H5X2 109.5
N3X C5X H5X3 109.5
N3X' C5X H5X3 121.1
H5XA C5X H5X3 85.6
H5XC C5X H5X3 118.4
H5X1 C5X H5X3 109.5
H5X2 C5X H5X3 109.5
O2X C2X N3X 120.31(19)
O2X C2X C1X 120.84(17)
N3X C2X C1X 118.85(17)
C2X N3X C4X 118.02(17)
C2X N3X C5X 122.80(19)
C4X N3X C5X 119.16(18)
O2X C2X' N3X' 113.1(4)
O2X C2X' C4X 135.6(5)
N3X' C2X' C4X 111.0(4)
C2X' N3X' C1X 111.5(4)
C2X' N3X' C5X 113.4(4)
C1X N3X' C5X 135.1(4)

loop_
_geom_bond_atom_site_label_1
_geom_bond_atom_site_label_2
_geom_bond_distance
N1A C2A 1.370(2)
N1A C6A 1.383(2)
N1A H1A 0.92(2)
C2A O2A 1.2581(19)
C2A C3A 1.411(2)
C3A C4A 1.411(2)
C3A C31A 1.417(2)
C31A N32A 1.146(2)
C4A C5A 1.370(2)
C4A C41A 1.504(2)
C41A H41A 0.9800
C41A H41B 0.9800
C41A H41C 0.9800
C5A C6A 1.417(2)
C5A H5A 0.9500
C6A O6A 1.2618(19)
N1B C6B 1.328(2)
N1B C2B 1.351(2)
C2B N2B 1.343(2)
C2B N3B 1.355(2)
N2B C21B 1.455(2)
N2B C22B 1.455(2)
C21B H21A 0.9800
C21B H21B 0.9800
C21B H21C 0.9800
C22B H22A 0.9800
C22B H22B 0.9800
C22B H22C 0.9800
N3B C4B 1.322(2)
C4B N4B 1.324(2)
C4B N5B 1.3652(19)
N4B H4B1 0.93(2)
N4B H4B2 0.91(2)
N5B C6B 1.3644(19)
N5B H5B 0.88(2)
C6B N6B 1.320(2)
N6B H6B1 0.93(2)
N6B H6B2 0.91(2)
C1X C2X 1.520(3)
C1X N3X' 1.533(5)
C1X H4XA 0.9800
C1X H4XB 0.9800
C1X H4XC 0.9800
C1X H1X1 0.9800
C1X H1X2 0.9800
C1X H1X3 0.9800
O2X C2X 1.257(2)
O2X C2X' 1.298(4)
C4X N3X 1.455(3)
C4X C2X' 1.562(4)
C4X H1XA 0.9800
C4X H1XB 0.9800
C4X H1XC 0.9800
C4X H4X1 0.9800
C4X H4X2 0.9800
C4X H4X3 0.9800
C5X N3X 1.458(2)
C5X N3X' 1.551(4)
C5X H5XA 0.9800
C5X H5XB 0.9800
C5X H5XC 0.9800
C5X H5X1 0.9800
C5X H5X2 0.9800
C5X H5X3 0.9800
C2X N3X 1.324(3)
C2X' N3X' 1.335(5)

loop_
_geom_hbond_atom_site_label_D
_geom_hbond_atom_site_label_H
_geom_hbond_atom_site_label_A
_geom_hbond_site_symmetry_A
_geom_hbond_distance_DH
_geom_hbond_distance_HA
_geom_hbond_distance_DA
_geom_hbond_angle_DHA
N1A H1A O6A 2_665 0.92(2) 1.93(2) 2.8451(18) 173.2(19)
N4B H4B1 O2A . 0.93(2) 1.94(2) 2.7800(18) 148.3(19)
N4B H4B2 N32A 2_676 0.91(2) 2.04(2) 2.936(2) 170.4(17)
N5B H5B O2A . 0.88(2) 1.88(2) 2.6744(17) 149.1(19)
N6B H6B1 O2X . 0.93(2) 1.89(2) 2.8033(19) 165.8(19)
N6B H6B2 O6A 2_665 0.91(2) 2.03(2) 2.9359(18) 174.3(19)

loop_
_geom_torsion_atom_site_label_1
_geom_torsion_atom_site_label_2
_geom_torsion_atom_site_label_3
_geom_torsion_atom_site_label_4
_geom_torsion
C6A N1A C2A O2A -179.21(15)
C6A N1A C2A C3A 0.8(2)
O2A C2A C3A C4A 179.43(15)
N1A C2A C3A C4A -0.5(2)
O2A C2A C3A C31A -0.8(2)
N1A C2A C3A C31A 179.25(14)
C2A C3A C4A C5A 0.1(2)
C31A C3A C4A C5A -179.68(16)
C2A C3A C4A C41A -179.20(16)
C31A C3A C4A C41A 1.0(2)
C3A C4A C5A C6A 0.2(3)
C41A C4A C5A C6A 179.47(16)
C2A N1A C6A O6A 179.09(15)
C2A N1A C6A C5A -0.5(2)
C4A C5A C6A O6A -179.56(17)
C4A C5A C6A N1A 0.0(2)
C6B N1B C2B N2B -178.49(14)
C6B N1B C2B N3B 1.9(2)
N1B C2B N2B C21B 178.44(14)
N3B C2B N2B C21B -2.0(2)
N1B C2B N2B C22B -1.7(2)
N3B C2B N2B C22B 177.87(15)
N2B C2B N3B C4B -179.47(13)
N1B C2B N3B C4B 0.1(2)
C2B N3B C4B N4B 177.81(14)
C2B N3B C4B N5B -1.1(2)
N3B C4B N5B C6B 0.1(2)
N4B C4B N5B C6B -178.89(13)
C2B N1B C6B N6B 177.98(14)
C2B N1B C6B N5B -3.0(2)
C4B N5B C6B N6B -178.80(14)
C4B N5B C6B N1B 2.1(2)
C2X' O2X C2X N3X 4.0(13)
C2X' O2X C2X C1X -175.5(14)
N3X' C1X C2X O2X 178.7(13)
N3X' C1X C2X N3X -0.8(13)
O2X C2X N3X C4X -2.0(3)
C1X C2X N3X C4X 177.42(19)
O2X C2X N3X C5X 179.51(19)
C1X C2X N3X C5X -1.0(3)
C2X' C4X N3X C2X -2.1(12)
C2X' C4X N3X C5X 176.4(12)
N3X' C5X N3X C2X 1.5(12)
N3X' C5X N3X C4X -176.9(13)
C2X O2X C2X' N3X' 0.2(10)
C2X O2X C2X' C4X -174(3)
N3X C4X C2X' O2X 172(3)
N3X C4X C2X' N3X' -1.6(10)
O2X C2X' N3X' C1X 4(2)
C4X C2X' N3X' C1X 179.3(11)
O2X C2X' N3X' C5X -176.0(12)
C4X C2X' N3X' C5X -1(2)
C2X C1X N3X' C2X' -2.8(9)
C2X C1X N3X' C5X 177(3)
N3X C5X N3X' C2X' 2.1(10)
N3X C5X N3X' C1X -178(3)
